data_7200549
loop_
_publ_author_name
'Yu, Jie-Hui'
'Wang, Xu-Mei'
'Ye, Ling'
'Hou, Qin'
'Yang, Qing-Feng'
'Xu, Ji-Qing'

_publ_section_title
;
 Organically templated chained chlorocadmates and cadmium-chloro
 thiocyanates
;
_journal_issue 6
_journal_name_full CrystEngComm
_journal_page_first 1037
_journal_paper_doi 10.1039/b817781c
_journal_volume 11
_journal_year 2009
_chemical_formula_sum 'C4 H16 Cd2 Cl6 N2 O2'
_chemical_formula_weight 561.69
_chemical_name_systematic
;
?
;
_space_group_IT_number 14
_symmetry_cell_setting monoclinic
_symmetry_space_group_name_Hall '-P 2ybc'
_symmetry_space_group_name_H-M 'P 1 21/c 1'
_atom_sites_solution_hydrogens geom
_atom_sites_solution_primary direct
_atom_sites_solution_secondary difmap
_audit_creation_method SHELXL-97
_cell_angle_alpha 90.00
_cell_angle_beta 107.066(4)
_cell_angle_gamma 90.00
_cell_formula_units_Z 2
_cell_length_a 6.803(3)
_cell_length_b 11.084(5)
_cell_length_c 10.664(5)
_cell_measurement_temperature 293(2)
_cell_volume 768.7(6)
_computing_structure_refinement 'SHELXL-97 (Sheldrick, 1997)'
_computing_structure_solution 'SHELXS-97 (Sheldrick, 1990)'
_diffrn_ambient_temperature 293(2)
_diffrn_measured_fraction_theta_full 0.901
_diffrn_measured_fraction_theta_max 0.901
_diffrn_measurement_device_type P4
_diffrn_radiation_monochromator graphite
_diffrn_radiation_source 'fine-focus sealed tube'
_diffrn_radiation_type MoK\a
_diffrn_radiation_wavelength 0.71073
_diffrn_reflns_av_R_equivalents 0.0627
_diffrn_reflns_av_sigmaI/netI 0.0453
_diffrn_reflns_limit_h_max 8
_diffrn_reflns_limit_h_min -8
_diffrn_reflns_limit_k_max 13
_diffrn_reflns_limit_k_min -13
_diffrn_reflns_limit_l_max 13
_diffrn_reflns_limit_l_min -13
_diffrn_reflns_number 5593
_diffrn_reflns_theta_full 26.05
_diffrn_reflns_theta_max 26.05
_diffrn_reflns_theta_min 4.19
_exptl_absorpt_coefficient_mu 3.795
_exptl_absorpt_correction_type none
_exptl_crystal_colour colorless
_exptl_crystal_density_diffrn 2.427
_exptl_crystal_density_method 'not measured'
_exptl_crystal_description columnar
_exptl_crystal_F_000 536
_exptl_crystal_size_max 0.257
_exptl_crystal_size_mid 0.244
_exptl_crystal_size_min 0.211
_refine_diff_density_max 0.558
_refine_diff_density_min -1.254
_refine_diff_density_rms 0.125
_refine_ls_extinction_method none
_refine_ls_goodness_of_fit_ref 1.067
_refine_ls_hydrogen_treatment mixed
_refine_ls_matrix_type full
_refine_ls_number_parameters 81
_refine_ls_number_reflns 1374
_refine_ls_number_restraints 0
_refine_ls_restrained_S_all 1.067
_refine_ls_R_factor_all 0.0342
_refine_ls_R_factor_gt 0.0292
_refine_ls_shift/su_max 0.000
_refine_ls_shift/su_mean 0.000
_refine_ls_structure_factor_coef Fsqd
_refine_ls_weighting_details 'calc w=1/[\s^2^(Fo^2^)+(0.0285P)^2^+0.0000P] where P=(Fo^2^+2Fc^2^)/3'
_refine_ls_weighting_scheme calc
_refine_ls_wR_factor_gt 0.0638
_refine_ls_wR_factor_ref 0.0655
_reflns_number_gt 1183
_reflns_number_total 1374
_reflns_threshold_expression >2sigma(I)
_cod_data_source_file b817781c.txt
_cod_data_source_block 1
_cod_depositor_comments
;
The following automatic conversions were performed:
'_symmetry_cell_setting' value 'Monoclinic' changed to 'monoclinic'
according to '/home/saulius/struct/CIF-dictionaries/cif_core.dic'
dictionary named 'cif_core.dic' version 2.4.1 from 2010-06-29.

Automatic conversion script
Id: cif_fix_enum 1527 2010-12-29 10:47:43Z saulius 
;
_cod_original_cell_volume 768.8(6)
_cod_original_sg_symbol_H-M P2(1)/c
_cod_database_code 7200549

loop_
_symmetry_equiv_pos_as_xyz
'x, y, z'
'-x, y+1/2, -z+1/2'
'-x, -y, -z'
'x, -y-1/2, z-1/2'

loop_
_atom_site_label
_atom_site_type_symbol
_atom_site_fract_x
_atom_site_fract_y
_atom_site_fract_z
_atom_site_U_iso_or_equiv
_atom_site_adp_type
_atom_site_occupancy
_atom_site_symmetry_multiplicity
_atom_site_calc_flag
_atom_site_refinement_flags
_atom_site_disorder_assembly
_atom_site_disorder_group
Cd1 Cd 0.28745(4) 0.49769(2) 0.08806(3) 0.02261(13) Uani 1 1 d . . .
Cl1 Cl 0.29235(14) 0.39549(8) 0.30253(9) 0.0319(2) Uani 1 1 d . . .
Cl2 Cl 0.61368(12) 0.36497(8) 0.08731(9) 0.0261(2) Uani 1 1 d . . .
Cl3 Cl -0.03265(12) 0.62604(7) 0.09482(8) 0.0244(2) Uani 1 1 d . . .
OW1 O 0.5164(4) 0.6424(2) 0.2347(2) 0.0296(6) Uani 1 1 d . . .
C1 C -0.0262(6) 0.6140(3) 0.4333(4) 0.0296(8) Uani 1 1 d . . .
H1C H -0.1322 0.6512 0.4644 0.036 Uiso 1 1 calc R . .
H1D H 0.0104 0.6701 0.3739 0.036 Uiso 1 1 calc R . .
C2 C 0.1623(6) 0.5887(3) 0.5495(4) 0.0295(8) Uani 1 1 d . . .
H2A H 0.2726 0.5572 0.5184 0.035 Uiso 1 1 calc R . .
H2B H 0.2094 0.6628 0.5971 0.035 Uiso 1 1 calc R . .
N1 N -0.1074(5) 0.5012(3) 0.3617(3) 0.0285(7) Uani 1 1 d . . .
H1B H -0.227(7) 0.526(3) 0.293(4) 0.023(10) Uiso 1 1 d . . .
H1A H -0.021(10) 0.486(4) 0.297(7) 0.060(17) Uiso 1 1 d . . .

loop_
_atom_site_aniso_label
_atom_site_aniso_U_11
_atom_site_aniso_U_22
_atom_site_aniso_U_33
_atom_site_aniso_U_23
_atom_site_aniso_U_13
_atom_site_aniso_U_12
Cd1 0.01853(17) 0.02628(18) 0.0230(2) 0.00152(9) 0.00603(12) -0.00059(9)
Cl1 0.0356(5) 0.0336(5) 0.0310(5) 0.0101(4) 0.0168(4) 0.0109(4)
Cl2 0.0238(4) 0.0284(4) 0.0280(5) 0.0042(3) 0.0107(3) 0.0030(3)
Cl3 0.0232(4) 0.0227(4) 0.0266(5) -0.0020(3) 0.0065(3) 0.0009(3)
OW1 0.0292(13) 0.0286(14) 0.0288(14) -0.0004(11) 0.0048(10) -0.0045(10)
C1 0.034(2) 0.0247(18) 0.026(2) -0.0003(15) 0.0017(15) -0.0025(15)
C2 0.0255(18) 0.0300(19) 0.030(2) -0.0074(15) 0.0028(15) -0.0024(15)
N1 0.0280(17) 0.0360(19) 0.0178(18) -0.0037(12) 0.0008(14) 0.0024(13)

loop_
_atom_type_symbol
_atom_type_description
_atom_type_scat_dispersion_real
_atom_type_scat_dispersion_imag
_atom_type_scat_source
C C 0.0033 0.0016 'International Tables Vol C Tables 4.2.6.8 and 6.1.1.4'
H H 0.0000 0.0000 'International Tables Vol C Tables 4.2.6.8 and 6.1.1.4'
N N 0.0061 0.0033 'International Tables Vol C Tables 4.2.6.8 and 6.1.1.4'
O O 0.0106 0.0060 'International Tables Vol C Tables 4.2.6.8 and 6.1.1.4'
Cl Cl 0.1484 0.1585 'International Tables Vol C Tables 4.2.6.8 and 6.1.1.4'
Cd Cd -0.8075 1.2024 'International Tables Vol C Tables 4.2.6.8 and 6.1.1.4'

loop_
_geom_angle_atom_site_label_1
_geom_angle_atom_site_label_2
_geom_angle_atom_site_label_3
_geom_angle
_geom_angle_site_symmetry_1
_geom_angle_site_symmetry_3
_geom_angle_publ_flag
OW1 Cd1 Cl1 83.09(7) . . ?
OW1 Cd1 Cl3 170.46(6) . 3_565 ?
Cl1 Cd1 Cl3 105.70(4) . 3_565 ?
OW1 Cd1 Cl3 90.28(7) . . ?
Cl1 Cd1 Cl3 90.50(3) . . ?
Cl3 Cd1 Cl3 86.00(4) 3_565 . ?
OW1 Cd1 Cl2 80.14(7) . 3_665 ?
Cl1 Cd1 Cl2 162.26(3) . 3_665 ?
Cl3 Cd1 Cl2 91.45(4) 3_565 3_665 ?
Cl3 Cd1 Cl2 95.32(3) . 3_665 ?
OW1 Cd1 Cl2 89.38(7) . . ?
Cl1 Cd1 Cl2 88.03(3) . . ?
Cl3 Cd1 Cl2 94.56(4) 3_565 . ?
Cl3 Cd1 Cl2 178.52(3) . . ?
Cl2 Cd1 Cl2 86.03(4) 3_665 . ?
Cd1 Cl2 Cd1 93.97(4) 3_665 . ?
Cd1 Cl3 Cd1 94.00(4) 3_565 . ?
N1 C1 C2 111.1(3) . . ?
N1 C2 C1 109.3(3) 3_566 . ?
C1 N1 C2 111.1(3) . 3_566 ?

loop_
_geom_bond_atom_site_label_1
_geom_bond_atom_site_label_2
_geom_bond_distance
_geom_bond_site_symmetry_2
_geom_bond_publ_flag
Cd1 OW1 2.453(3) . ?
Cd1 Cl1 2.5438(13) . ?
Cd1 Cl3 2.5894(11) 3_565 ?
Cd1 Cl3 2.6199(12) . ?
Cd1 Cl2 2.6468(12) 3_665 ?
Cd1 Cl2 2.6646(12) . ?
Cl2 Cd1 2.6468(12) 3_665 ?
Cl3 Cd1 2.5894(11) 3_565 ?
C1 N1 1.484(5) . ?
C1 C2 1.525(5) . ?
C2 N1 1.495(5) 3_566 ?
N1 C2 1.495(5) 3_566 ?

loop_
_geom_hbond_atom_site_label_D
_geom_hbond_atom_site_label_H
_geom_hbond_atom_site_label_A
_geom_hbond_distance_DH
_geom_hbond_distance_HA
_geom_hbond_distance_DA
_geom_hbond_angle_DHA
_geom_hbond_site_symmetry_A
N1 H1A Cl1 1.05(7) 2.34(6) 3.190(4) 138(5) .
N1 H1B OW1 0.96(4) 2.11(4) 2.966(4) 147(4) 1_455
C1 H1C Cl3 0.97 2.82 3.364(4) 116.5 4_576
C2 H2B Cl3 0.97 2.86 3.517(4) 126.1 4_576
